data_4117021
loop_
_publ_author_name
'P. Bhyrappa'
'Scott R. Wilson'
'Kenneth S. Suslick'

_publ_section_title
;
 Hydrogen-Bonded Porphyrinic Solids: Supramolecular Networks of
 Octahydroxy Porphyrins
;
_journal_name_full 'Journal of the American Chemical Society'
_journal_page_first 8492
_journal_page_last 8502
_journal_paper_doi 10.1021/ja971093w
_journal_volume 119
_journal_year 1997
_chemical_formula_moiety 'C95 H100 Cl Mn N4 O12'
_chemical_formula_sum 'C95 H100 Cl Mn N4 O12'
_chemical_formula_weight 1580.18
_chemical_name_systematic
; 
? 
;
_space_group_IT_number 14
_symmetry_cell_setting monoclinic
_symmetry_space_group_name_Hall '-P 2yn'
_symmetry_space_group_name_H-M 'P 1 21/n 1'
_atom_sites_solution_hydrogens geom
_atom_sites_solution_primary direct
_atom_sites_solution_secondary difmap
_audit_creation_method SHELXL
_audit_update_record
; 
? 
;
_cell_angle_alpha 90.00
_cell_angle_beta 106.71(2)
_cell_angle_gamma 90.00
_cell_formula_units_Z 2
_cell_length_a 13.937(4)
_cell_length_b 16.443(5)
_cell_length_c 19.541(6)
_cell_measurement_reflns_used 25
_cell_measurement_temperature 198(2)
_cell_measurement_theta_max 10.17
_cell_measurement_theta_min 7.00
_cell_volume 4289(2)
_computing_cell_refinement 'CAD4 (Enraf-Nonius)'
_computing_data_collection 'CAD4 (Enraf-Nonius)'
_computing_data_reduction 'CAD4 (Enraf-Nonius) PROFILE (Coppens, 1972)'
_computing_molecular_graphics 'ORTEP-II (Johnson, 1971)'
_computing_publication_material 'CIFTAB (Sheldrick, 1993)'
_computing_structure_refinement 'SHELXL-93 (Sheldrick, 1993)'
_computing_structure_solution 'SHELXS-86 (Sheldrick, 1990)'
_diffrn_ambient_temperature 198(2)
_diffrn_measurement_device 'Enraf-Nonius CAD4'
_diffrn_measurement_method 'omega-theta scan profiles'
_diffrn_radiation_monochromator graphite
_diffrn_radiation_source 'normal-focus sealed tube'
_diffrn_radiation_type MoK\a
_diffrn_radiation_wavelength 0.71073
_diffrn_reflns_av_R_equivalents 0.0519
_diffrn_reflns_av_sigmaI/netI 0.1601
_diffrn_reflns_limit_h_max 15
_diffrn_reflns_limit_h_min -14
_diffrn_reflns_limit_k_max 18
_diffrn_reflns_limit_k_min 0
_diffrn_reflns_limit_l_max 0
_diffrn_reflns_limit_l_min -21
_diffrn_reflns_number 6223
_diffrn_reflns_theta_max 22.97
_diffrn_reflns_theta_min 1.60
_diffrn_standards_decay_% 0.5
_diffrn_standards_interval_time 90
_diffrn_standards_number 3
_exptl_absorpt_coefficient_mu 0.248
_exptl_absorpt_correction_T_max 0.965
_exptl_absorpt_correction_T_min 0.931
_exptl_absorpt_correction_type integration
_exptl_crystal_colour purple
_exptl_crystal_density_diffrn 1.224
_exptl_crystal_description tabular
_exptl_crystal_F_000 1672
_exptl_crystal_size_max 0.32
_exptl_crystal_size_mid 0.30
_exptl_crystal_size_min 0.16
_refine_diff_density_max 0.468
_refine_diff_density_min -0.348
_refine_diff_density_rms 0.069
_refine_ls_extinction_method none
_refine_ls_goodness_of_fit_all 1.061
_refine_ls_goodness_of_fit_obs 1.196
_refine_ls_hydrogen_treatment noref
_refine_ls_matrix_type full
_refine_ls_number_parameters 567
_refine_ls_number_reflns 5942
_refine_ls_number_restraints 226
_refine_ls_restrained_S_all 1.144
_refine_ls_restrained_S_obs 1.151
_refine_ls_R_factor_all 0.2283
_refine_ls_R_factor_obs 0.0792
_refine_ls_shift/esd_max -0.049
_refine_ls_shift/esd_mean 0.003
_refine_ls_structure_factor_coef Fsqd
_refine_ls_weighting_details 'w=1/[\s^2^(Fo^2^)+(0.0749P)^2^+15.1864P] where P=(Fo^2^+2Fc^2^)/3'
_refine_ls_weighting_scheme calc
_refine_ls_wR_factor_all 0.2707
_refine_ls_wR_factor_obs 0.1738
_reflns_number_observed 2568
_reflns_number_total 5946
_reflns_observed_criterion >2sigma(I)
_cod_data_source_file ja971093w_6.cif
_cod_data_source_block Mn[T(3',5'-DHP)P](THF)2.Cl.2THF.5C6H5CH3
_cod_depositor_comments
;
The following automatic conversions were performed:

'_refine_ls_weighting_scheme' value 'calc
w=1/[\s^2^(Fo^2^)+(0.0749P)^2^+15.1864P] where P=(Fo^2^+2Fc^2^)/3'
was changed to 'calc'. New tag '_refine_ls_weighting_details' was
created. The value of the new tag was set to
'w=1/[\s^2^(Fo^2^)+(0.0749P)^2^+15.1864P] where P=(Fo^2^+2Fc^2^)/3'.

Automatic conversion script
Id: cif_fix_values 3143 2015-03-26 13:38:13Z robertas 
;
_cod_original_cell_volume 4289.0(22)
_cod_database_code 4117021

loop_
_symmetry_equiv_pos_as_xyz
'x, y, z'
'-x+1/2, y+1/2, -z+1/2'
'-x, -y, -z'
'x-1/2, -y-1/2, z-1/2'

loop_
_atom_site_aniso_label
_atom_site_aniso_U_11
_atom_site_aniso_U_22
_atom_site_aniso_U_33
_atom_site_aniso_U_23
_atom_site_aniso_U_13
_atom_site_aniso_U_12
Cl 0.0510(15) 0.0220(13) 0.060(2) -0.001(2) 0.0075(13) 0.004(2)
Mn 0.0259(7) 0.0281(8) 0.0314(8) -0.0002(12) 0.0141(6) -0.0012(10)
N1 0.030(3) 0.027(3) 0.024(3) -0.003(4) 0.011(2) -0.003(4)
N2 0.022(2) 0.042(4) 0.032(3) 0.000(4) 0.015(2) -0.005(4)
C1 0.031(5) 0.025(5) 0.038(6) -0.005(4) 0.003(4) -0.005(4)
C2 0.037(5) 0.046(6) 0.041(6) -0.004(5) 0.012(4) -0.007(4)
C3 0.059(6) 0.021(5) 0.042(6) -0.005(4) 0.021(5) 0.000(4)
C4 0.022(4) 0.037(5) 0.029(5) -0.006(4) 0.007(4) -0.001(4)
C5 0.038(5) 0.034(5) 0.031(6) -0.001(4) 0.012(4) 0.009(4)
C6 0.024(4) 0.046(6) 0.028(5) 0.002(4) 0.017(4) 0.013(4)
C7 0.042(5) 0.036(5) 0.045(6) 0.003(5) 0.023(5) 0.004(4)
C8 0.028(5) 0.050(6) 0.068(7) -0.006(5) 0.033(5) -0.003(4)
C9 0.026(5) 0.036(5) 0.045(6) -0.001(5) 0.013(4) 0.000(4)
C10 0.027(4) 0.045(6) 0.032(6) -0.006(5) 0.015(4) -0.007(4)
C21 0.032(4) 0.031(5) 0.036(5) 0.006(4) 0.016(4) 0.006(4)
C22 0.055(6) 0.044(5) 0.039(6) 0.004(5) 0.017(5) 0.015(5)
C23 0.065(6) 0.052(6) 0.027(5) -0.002(5) 0.014(5) 0.022(5)
C24 0.049(5) 0.048(6) 0.039(6) 0.002(5) 0.023(4) 0.020(5)
C25 0.039(5) 0.065(6) 0.041(6) 0.001(5) 0.009(5) 0.013(5)
C26 0.041(5) 0.056(6) 0.039(6) -0.002(5) 0.019(4) 0.010(5)
O23 0.123(6) 0.073(5) 0.050(4) 0.006(4) 0.035(4) 0.067(4)
O25 0.078(5) 0.081(5) 0.042(5) 0.022(4) 0.025(4) 0.051(4)
C27 0.029(5) 0.048(6) 0.041(6) -0.003(5) 0.015(4) -0.007(4)
C28 0.040(5) 0.058(6) 0.035(6) -0.015(5) 0.018(5) -0.018(5)
C29 0.039(5) 0.055(6) 0.046(6) -0.026(5) 0.018(4) -0.025(5)
C30 0.075(7) 0.055(6) 0.052(7) -0.019(5) 0.036(6) -0.040(5)
C31 0.087(7) 0.050(6) 0.038(6) -0.017(5) 0.027(5) -0.032(6)
C32 0.043(5) 0.045(5) 0.036(5) -0.013(4) 0.013(4) -0.023(4)
O29 0.085(5) 0.085(6) 0.052(5) -0.024(4) 0.025(4) -0.057(4)
O31 0.164(7) 0.094(6) 0.045(4) -0.025(4) 0.060(5) -0.088(5)
O40 0.036(2) 0.036(3) 0.040(3) -0.003(4) 0.002(2) 0.005(4)
C41 0.068(7) 0.052(7) 0.039(7) -0.003(5) -0.021(6) -0.004(6)
C42 0.057(8) 0.091(10) 0.168(15) -0.045(10) -0.027(9) -0.018(7)
C43 0.060(9) 0.076(11) 0.299(27) -0.010(13) 0.010(13) 0.008(8)
C44 0.081(9) 0.048(7) 0.086(11) -0.005(7) -0.007(8) 0.009(7)
O50 0.076(4) 0.036(3) 0.091(5) 0.004(4) 0.042(4) 0.014(3)
C51 0.068(7) 0.082(9) 0.093(10) 0.005(7) 0.024(7) -0.013(7)
C52 0.064(6) 0.096(9) 0.083(7) 0.011(8) 0.025(5) 0.012(7)
C53 0.063(7) 0.067(8) 0.119(11) -0.011(8) 0.026(7) 0.018(6)
C54 0.057(5) 0.045(7) 0.095(8) -0.002(5) 0.036(5) 0.004(5)
C61A 0.128(8) 0.076(10) 0.053(8) 0.034(7) 0.000(7) 0.014(10)
C62A 0.176(9) 0.080(11) 0.043(9) 0.016(8) 0.023(8) 0.015(11)
C63A 0.154(9) 0.083(12) 0.097(11) 0.036(9) 0.054(9) 0.025(11)
C64A 0.099(10) 0.085(13) 0.115(13) 0.025(10) 0.024(9) 0.006(12)
C65A 0.104(11) 0.096(14) 0.070(11) 0.019(9) 0.007(9) 0.016(12)
C66A 0.094(9) 0.091(11) 0.047(8) 0.027(7) 0.016(8) 0.028(10)
C67A 0.136(10) 0.139(20) 0.089(17) 0.062(14) -0.051(12) 0.011(15)
C61B 0.113(9) 0.068(12) 0.088(11) 0.013(10) 0.038(8) 0.016(11)
C62B 0.167(9) 0.079(12) 0.060(10) 0.026(9) 0.036(9) 0.010(12)
C63B 0.162(10) 0.081(12) 0.054(10) 0.027(10) 0.003(9) 0.016(13)
C64B 0.129(12) 0.098(14) 0.050(11) 0.046(10) -0.007(9) 0.007(13)
C65B 0.098(9) 0.086(12) 0.056(9) 0.033(9) 0.009(9) 0.024(12)
C66B 0.100(10) 0.092(13) 0.053(10) 0.023(9) 0.025(9) 0.008(12)
C67B 0.105(11) 0.128(23) 0.154(23) 0.010(19) 0.049(13) 0.016(18)
C71A 0.071(9) 0.196(9) 0.144(10) 0.018(8) 0.073(7) -0.021(10)
C72A 0.084(9) 0.229(10) 0.137(9) 0.009(10) 0.054(8) 0.056(14)
C73A 0.078(11) 0.253(13) 0.159(12) -0.041(10) 0.049(10) 0.053(14)
C74A 0.086(15) 0.193(12) 0.199(16) -0.035(10) 0.099(12) -0.019(12)
C75A 0.090(11) 0.193(9) 0.172(12) 0.011(11) 0.080(10) 0.038(13)
C76A 0.050(8) 0.206(10) 0.117(9) 0.005(8) 0.063(7) -0.015(10)
C77A 0.143(17) 0.196(10) 0.221(20) 0.001(12) 0.097(16) -0.009(15)
C71B 0.065(12) 0.202(10) 0.142(14) 0.007(10) 0.066(11) 0.007(14)
C72B 0.078(12) 0.232(11) 0.146(13) -0.017(12) 0.048(10) 0.044(15)
C73B 0.086(16) 0.237(12) 0.127(15) 0.004(13) 0.073(11) 0.065(18)
C74B 0.080(15) 0.206(12) 0.165(17) 0.041(12) 0.083(13) -0.011(15)
C75B 0.099(17) 0.202(11) 0.156(15) 0.017(14) 0.063(12) -0.009(17)
C76B 0.061(14) 0.200(11) 0.121(12) 0.017(11) 0.075(10) -0.013(13)
C77B 0.094(23) 0.198(11) 0.163(26) -0.015(16) 0.072(21) 0.011(20)

loop_
_atom_site_label
_atom_site_type_symbol
_atom_site_fract_x
_atom_site_fract_y
_atom_site_fract_z
_atom_site_U_iso_or_equiv
_atom_site_thermal_displace_type
_atom_site_occupancy
_atom_site_calc_flag
_atom_site_refinement_flags
_atom_site_disorder_group
Cl Cl 0.5000 0.0000 0.0000 0.0460(7) Uani 1 d S .
Mn Mn 0.0000 0.5000 0.0000 0.0272(4) Uani 1 d S .
N1 N -0.0042(5) 0.3786(3) 0.0014(4) 0.0264(12) Uani 1 d . .
N2 N 0.1163(3) 0.4958(5) -0.0415(3) 0.0305(13) Uani 1 d . .
C1 C -0.0730(6) 0.3305(5) 0.0205(5) 0.033(2) Uani 1 d . .
C2 C -0.0490(6) 0.2466(6) 0.0149(5) 0.041(2) Uani 1 d . .
H2 H -0.0833(6) 0.2012(6) 0.0266(5) 0.049 Uiso 1 calc R .
C3 C 0.0321(6) 0.2441(5) -0.0103(4) 0.039(2) Uani 1 d . .
H3 H 0.0647(6) 0.1965(5) -0.0198(4) 0.047 Uiso 1 calc R .
C4 C 0.0595(5) 0.3253(5) -0.0200(4) 0.029(2) Uani 1 d . .
C5 C 0.1394(6) 0.3474(5) -0.0446(4) 0.034(2) Uani 1 d . .
C6 C 0.1648(5) 0.4263(5) -0.0543(4) 0.031(2) Uani 1 d . .
C7 C 0.2500(6) 0.4495(5) -0.0765(5) 0.038(2) Uani 1 d . .
H7 H 0.2966(6) 0.4139(5) -0.0882(5) 0.046 Uiso 1 calc R .
C8 C 0.2521(6) 0.5308(6) -0.0776(5) 0.045(3) Uani 1 d . .
H8 H 0.2998(6) 0.5631(6) -0.0916(5) 0.053 Uiso 1 calc R .
C9 C 0.1709(6) 0.5608(5) -0.0544(5) 0.035(2) Uani 1 d . .
C10 C 0.1506(6) 0.6428(5) -0.0448(5) 0.033(2) Uani 1 d . .
C21 C 0.2034(6) 0.2816(5) -0.0582(5) 0.031(2) Uani 1 d . .
C22 C 0.2026(6) 0.2601(5) -0.1260(5) 0.045(2) Uani 1 d . .
H22 H 0.1609(6) 0.2883(5) -0.1660(5) 0.054 Uiso 1 calc R .
C23 C 0.2634(7) 0.1965(5) -0.1359(5) 0.048(2) Uani 1 d . .
C24 C 0.3224(6) 0.1537(5) -0.0789(5) 0.043(2) Uani 1 d . .
H24 H 0.3642(6) 0.1109(5) -0.0862(5) 0.052 Uiso 1 calc R .
C25 C 0.3202(7) 0.1738(6) -0.0111(5) 0.049(3) Uani 1 d . .
C26 C 0.2637(6) 0.2379(5) 0.0000(5) 0.044(2) Uani 1 d . .
H26 H 0.2654(6) 0.2528(5) 0.0473(5) 0.052 Uiso 1 calc R .
O23 O 0.2608(6) 0.1788(4) -0.2048(4) 0.080(2) Uani 1 d . .
H23 H 0.2938(62) 0.1362(33) -0.2055(7) 0.096 Uiso 1 calc R .
O25 O 0.3774(5) 0.1323(4) 0.0477(3) 0.066(2) Uani 1 d . .
H25 H 0.4035(57) 0.0915(32) 0.0343(3) 0.079 Uiso 1 calc R .
C27 C 0.2238(6) 0.7047(5) -0.0566(5) 0.038(2) Uani 1 d . .
C28 C 0.2784(6) 0.7499(5) 0.0007(5) 0.043(2) Uani 1 d . .
H28 H 0.2713(6) 0.7400(5) 0.0469(5) 0.052 Uiso 1 calc R .
C29 C 0.3434(6) 0.8094(6) -0.0084(5) 0.046(3) Uani 1 d . .
C30 C 0.3562(7) 0.8217(6) -0.0760(5) 0.057(3) Uani 1 d . .
H30 H 0.4028(7) 0.8608(6) -0.0828(5) 0.068 Uiso 1 calc R .
C31 C 0.3016(7) 0.7775(6) -0.1310(5) 0.056(3) Uani 1 d . .
C32 C 0.2339(6) 0.7187(5) -0.1242(5) 0.041(2) Uani 1 d . .
H32 H 0.1956(6) 0.6889(5) -0.1644(5) 0.049 Uiso 1 calc R .
O29 O 0.3958(5) 0.8515(4) 0.0498(4) 0.072(2) Uani 1 d . .
H29 H 0.4249(59) 0.8909(34) 0.0370(5) 0.087 Uiso 1 calc R .
O31 O 0.3184(7) 0.7924(5) -0.1960(4) 0.094(3) Uani 1 d . .
H31 H 0.3132(82) 0.7488(12) -0.2192(25) 0.113 Uiso 1 calc R .
O40 O 0.1140(3) 0.4987(4) 0.1127(2) 0.0391(11) Uani 1 d . .
C41 C 0.1726(7) 0.5683(6) 0.1424(5) 0.061(3) Uani 1 d . .
H41A H 0.1397(7) 0.5990(6) 0.1730(5) 0.073 Uiso 1 calc R .
H41B H 0.1796(7) 0.6046(6) 0.1038(5) 0.073 Uiso 1 calc R .
C42 C 0.2701(8) 0.5399(8) 0.1844(9) 0.117(6) Uani 1 d . .
H42A H 0.3237(8) 0.5645(8) 0.1672(9) 0.141 Uiso 1 calc R .
H42B H 0.2820(8) 0.5541(8) 0.2354(9) 0.141 Uiso 1 calc R .
C43 C 0.2679(9) 0.4527(8) 0.1750(11) 0.154(9) Uani 1 d . .
H43A H 0.3107(9) 0.4370(8) 0.1446(11) 0.184 Uiso 1 calc R .
H43B H 0.2940(9) 0.4256(8) 0.2220(11) 0.184 Uiso 1 calc R .
C44 C 0.1708(9) 0.4286(6) 0.1434(7) 0.078(4) Uani 1 d . .
H44A H 0.1423(9) 0.4038(6) 0.1794(7) 0.094 Uiso 1 calc R .
H44B H 0.1688(9) 0.3877(6) 0.1058(7) 0.094 Uiso 1 calc R .
O50 O 0.6207(5) -0.0678(4) 0.2295(4) 0.064(2) Uani 1 d . .
C51 C 0.5212(8) -0.0859(7) 0.2271(7) 0.081(4) Uani 1 d . .
H51A H 0.5172(8) -0.1021(7) 0.2750(7) 0.097 Uiso 1 calc R .
H51B H 0.4953(8) -0.1311(7) 0.1934(7) 0.097 Uiso 1 calc R .
C52 C 0.4625(7) -0.0110(7) 0.2029(6) 0.080(3) Uani 1 d . .
H52A H 0.4065(7) -0.0063(7) 0.2244(6) 0.096 Uiso 1 calc R .
H52B H 0.4353(7) -0.0097(7) 0.1502(6) 0.096 Uiso 1 calc R .
C53 C 0.5377(8) 0.0552(7) 0.2290(7) 0.083(4) Uani 1 d . .
H53A H 0.5200(8) 0.1043(7) 0.1987(7) 0.100 Uiso 1 calc R .
H53B H 0.5431(8) 0.0699(7) 0.2790(7) 0.100 Uiso 1 calc R .
C54 C 0.6304(6) 0.0190(5) 0.2231(6) 0.063(3) Uani 1 d . .
H54A H 0.6408(6) 0.0327(5) 0.1764(6) 0.075 Uiso 1 calc R .
H54B H 0.6883(6) 0.0396(5) 0.2615(6) 0.075 Uiso 1 calc R .
C61A C 0.2032(9) 0.2331(8) 0.2331(6) 0.091(4) Uani 0.549(10) d PGU 1
C62A C 0.2761(12) 0.2126(9) 0.2003(7) 0.102(5) Uani 0.549(10) d PGU 1
H62A H 0.2584(15) 0.1824(13) 0.1570(8) 0.122 Uiso 0.549(10) d PG 1
C63A C 0.3750(11) 0.2362(11) 0.2308(9) 0.108(5) Uani 0.549(10) d PGU 1
H63A H 0.4248(13) 0.2221(15) 0.2084(12) 0.129 Uiso 0.549(10) d PG 1
C64A C 0.4010(9) 0.2803(10) 0.2941(9) 0.101(6) Uani 0.549(10) d PGU 1
H64A H 0.4685(10) 0.2965(14) 0.3150(12) 0.121 Uiso 0.549(10) d PG 1
C65A C 0.3281(11) 0.3009(10) 0.3270(8) 0.093(6) Uani 0.549(10) d PGU 1
H65A H 0.3458(15) 0.3311(14) 0.3702(9) 0.112 Uiso 0.549(10) d PG 1
C66A C 0.2292(10) 0.2772(9) 0.2965(7) 0.078(5) Uani 0.549(10) d PGU 1
H66A H 0.1794(12) 0.2913(13) 0.3189(9) 0.094 Uiso 0.549(10) d PG 1
C67A C 0.0953(10) 0.2098(12) 0.1987(9) 0.139(9) Uani 0.549(10) d PGU 1
H67A H 0.0584(10) 0.2117(14) 0.2345(11) 0.166 Uiso 0.549(10) d PG 1
H67B H 0.0923(13) 0.1546(13) 0.1793(11) 0.166 Uiso 0.549(10) d PG 1
H67C H 0.0651(11) 0.2480(15) 0.1600(10) 0.166 Uiso 0.549(10) d PG 1
C61B C 0.3358(10) 0.2545(10) 0.2641(8) 0.088(5) Uani 0.451(10) d PGU 2
C62B C 0.2911(14) 0.2163(12) 0.1994(8) 0.102(5) Uani 0.451(10) d PGU 2
H62B H 0.3306(18) 0.2002(17) 0.1693(11) 0.122 Uiso 0.451(10) d PG 2
C63B C 0.1885(15) 0.2015(13) 0.1785(9) 0.105(6) Uani 0.451(10) d PGU 2
H63B H 0.1580(19) 0.1754(18) 0.1342(11) 0.126 Uiso 0.451(10) d PG 2
C64B C 0.1307(11) 0.2250(13) 0.2224(11) 0.099(6) Uani 0.451(10) d PGU 2
H64B H 0.0606(11) 0.2149(17) 0.2081(14) 0.119 Uiso 0.451(10) d PG 2
C65B C 0.1754(11) 0.2633(13) 0.2871(10) 0.083(5) Uani 0.451(10) d PGU 2
H65B H 0.1359(14) 0.2793(19) 0.3172(13) 0.099 Uiso 0.451(10) d PG 2
C66B C 0.2779(11) 0.2780(12) 0.3080(8) 0.081(5) Uani 0.451(10) d PGU 2
H66B H 0.3085(15) 0.3042(17) 0.3523(10) 0.097 Uiso 0.451(10) d PG 2
C67B C 0.4474(11) 0.2696(16) 0.2872(13) 0.126(10) Uani 0.451(10) d PGU 2
H67D H 0.4825(11) 0.2189(19) 0.3055(14) 0.151 Uiso 0.451(10) d PG 2
H67E H 0.4635(12) 0.3110(18) 0.3249(14) 0.151 Uiso 0.451(10) d PG 2
H67F H 0.4685(13) 0.2886(19) 0.2463(15) 0.151 Uiso 0.451(10) d PG 2
C71A C 0.5202(7) 0.4756(7) 0.1352(7) 0.128(5) Uani 0.701(12) d PGU 1
C72A C 0.5735(9) 0.4960(9) 0.2048(6) 0.146(5) Uani 0.701(12) d PGU 1
H72A H 0.5972(13) 0.4544(12) 0.2393(8) 0.175 Uiso 0.701(12) d PG 1
C73A C 0.5919(10) 0.5772(11) 0.2238(7) 0.160(6) Uani 0.701(12) d PGU 1
H73A H 0.6284(14) 0.5911(14) 0.2714(8) 0.192 Uiso 0.701(12) d PG 1
C74A C 0.5571(11) 0.6379(8) 0.1733(10) 0.148(6) Uani 0.701(12) d PGU 1
H74A H 0.5698(14) 0.6934(9) 0.1864(13) 0.177 Uiso 0.701(12) d PG 1
C75A C 0.5039(11) 0.6175(8) 0.1038(9) 0.143(6) Uani 0.701(12) d PGU 1
H75A H 0.4801(15) 0.6590(10) 0.0692(11) 0.172 Uiso 0.701(12) d PG 1
C76A C 0.4854(8) 0.5363(9) 0.0847(6) 0.116(5) Uani 0.701(12) d PGU 1
H76A H 0.4490(12) 0.5223(12) 0.0371(6) 0.139 Uiso 0.701(12) d PG 1
C77A C 0.4970(12) 0.3875(8) 0.1152(11) 0.177(8) Uani 0.701(12) d PGU 1
H77A H 0.4836(13) 0.3811(10) 0.0634(11) 0.213 Uiso 0.701(12) d PG 1
H77B H 0.4379(13) 0.3707(9) 0.1292(13) 0.213 Uiso 0.701(12) d PG 1
H77C H 0.5543(14) 0.3536(8) 0.1398(13) 0.213 Uiso 0.701(12) d PG 1
C71B C 0.5157(19) 0.5666(17) 0.1407(15) 0.129(7) Uani 0.299(12) d PGU 2
C72B C 0.5812(22) 0.5338(22) 0.2021(14) 0.148(7) Uani 0.299(12) d PGU 2
H72B H 0.6206(30) 0.5688(27) 0.2380(18) 0.178 Uiso 0.299(12) d PG 2
C73B C 0.5890(25) 0.4500(23) 0.2109(17) 0.141(8) Uani 0.299(12) d PGU 2
H73B H 0.6337(33) 0.4276(29) 0.2528(20) 0.169 Uiso 0.299(12) d PG 2
C74B C 0.5312(25) 0.3989(18) 0.1583(22) 0.140(8) Uani 0.299(12) d PGU 2
H74B H 0.5365(34) 0.3416(18) 0.1643(29) 0.168 Uiso 0.299(12) d PG 2
C75B C 0.4657(23) 0.4317(19) 0.0970(20) 0.147(9) Uani 0.299(12) d PGU 2
H75B H 0.4263(31) 0.3968(23) 0.0610(25) 0.176 Uiso 0.299(12) d PG 2
C76B C 0.4579(19) 0.5155(20) 0.0882(14) 0.117(7) Uani 0.299(12) d PGU 2
H76B H 0.4132(25) 0.5379(25) 0.0462(16) 0.141 Uiso 0.299(12) d PG 2
C77B C 0.5115(31) 0.6575(17) 0.1292(24) 0.144(11) Uani 0.299(12) d PGU 2
H77D H 0.4919(35) 0.6692(20) 0.0779(25) 0.173 Uiso 0.299(12) d PG 2
H77E H 0.5777(34) 0.6811(19) 0.1518(29) 0.173 Uiso 0.299(12) d PG 2
H77F H 0.4623(35) 0.6813(19) 0.1505(27) 0.173 Uiso 0.299(12) d PG 2
C81A C 0.0043(23) 0.0099(28) 0.0242(23) 0.154(9) Uiso 0.222(10) d PGU 1
C82A C -0.0832(28) 0.0168(33) -0.0318(22) 0.154(9) Uiso 0.222(10) d PGU 1
H82A H -0.0804(38) 0.0156(48) -0.0798(22) 0.185 Uiso 0.222(10) d PG 1
C83A C -0.1749(23) 0.0255(31) -0.0177(27) 0.154(9) Uiso 0.222(10) d PG 1
H83A H -0.2347(27) 0.0302(44) -0.0559(32) 0.185 Uiso 0.222(10) d PG 1
C84A C -0.1790(27) 0.0271(26) 0.0526(31) 0.154(9) Uiso 0.222(10) d PGU 1
H84A H -0.2416(32) 0.0330(35) 0.0623(38) 0.185 Uiso 0.222(10) d PG 1
C85A C -0.0914(35) 0.0202(30) 0.1086(25) 0.154(9) Uiso 0.222(10) d PGU 1
H85A H -0.0943(47) 0.0214(44) 0.1566(26) 0.185 Uiso 0.222(10) d PG 1
C86A C 0.0002(28) 0.0116(30) 0.0945(22) 0.154(9) Uiso 0.222(10) d PGU 1
H86A H 0.0600(34) 0.0068(43) 0.1327(24) 0.185 Uiso 0.222(10) d PG 1
C87A C 0.1047(27) 0.0088(45) 0.0090(32) 0.154(9) Uiso 0.222(10) d PGU 1
H87A H 0.1223(33) -0.0473(49) 0.0008(37) 0.185 Uiso 0.222(10) d PG 1
H87B H 0.1559(24) 0.0314(49) 0.0500(38) 0.185 Uiso 0.222(10) d PG 1
H87C H 0.1008(37) 0.0415(52) -0.0336(36) 0.185 Uiso 0.222(10) d PG 1
C81B C -0.0281(19) -0.0077(29) 0.0341(16) 0.154(9) Uiso 0.278(10) d PGU 2
C82B C -0.0438(21) 0.0000(36) -0.0392(16) 0.154(9) Uiso 0.278(10) d PGU 2
H82B H -0.1101(24) -0.0012(46) -0.0706(19) 0.185 Uiso 0.278(10) d PG 2
C83B C 0.0372(29) 0.0092(35) -0.0665(17) 0.154(9) Uiso 0.278(10) d PG 2
H83B H 0.0264(40) 0.0145(43) -0.1166(17) 0.185 Uiso 0.278(10) d PG 2
C84B C 0.1341(24) 0.0108(28) -0.0206(24) 0.154(9) Uiso 0.278(10) d PGU 2
H84B H 0.1895(30) 0.0171(32) -0.0393(31) 0.185 Uiso 0.278(10) d PG 2
C85B C 0.1499(18) 0.0031(28) 0.0526(22) 0.154(9) Uiso 0.278(10) d PGU 2
H85B H 0.2161(19) 0.0042(35) 0.0840(28) 0.185 Uiso 0.278(10) d PG 2
C86B C 0.0689(23) -0.0061(26) 0.0800(15) 0.154(9) Uiso 0.278(10) d PGU 2
H86B H 0.0797(33) -0.0113(32) 0.1301(15) 0.185 Uiso 0.278(10) d PG 2
C87B C -0.1162(27) -0.0149(36) 0.0640(25) 0.154(9) Uiso 0.278(10) d PGU 2
H87D H -0.1285(34) 0.0378(37) 0.0834(30) 0.185 Uiso 0.278(10) d PG 2
H87E H -0.1016(36) -0.0558(36) 0.1021(26) 0.185 Uiso 0.278(10) d PG 2
H87F H -0.1757(23) -0.0313(44) 0.0259(31) 0.185 Uiso 0.278(10) d PG 2

loop_
_atom_type_symbol
_atom_type_description
_atom_type_scat_dispersion_real
_atom_type_scat_dispersion_imag
_atom_type_scat_source
C C 0.0033 0.0016 'International Tables Vol C Tables 4.2.6.8 and 6.1.1.4'
H H 0.0000 0.0000 'International Tables Vol C Tables 4.2.6.8 and 6.1.1.4'
Cl Cl 0.1484 0.1585 'International Tables Vol C Tables 4.2.6.8 and 6.1.1.4'
Mn Mn 0.3368 0.7283 'International Tables Vol C Tables 4.2.6.8 and 6.1.1.4'
N N 0.0061 0.0033 'International Tables Vol C Tables 4.2.6.8 and 6.1.1.4'
O O 0.0106 0.0060 'International Tables Vol C Tables 4.2.6.8 and 6.1.1.4'

loop_
_geom_angle_atom_site_label_1
_geom_angle_atom_site_label_2
_geom_angle_atom_site_label_3
_geom_angle
_geom_angle_site_symmetry_1
_geom_angle_site_symmetry_3
N1 Mn N1 180.0 . 3_565
N1 Mn N2 90.1(3) . .
N1 Mn N2 89.9(3) 3_565 .
N1 Mn N2 89.9(3) . 3_565
N1 Mn N2 90.1(3) 3_565 3_565
N2 Mn N2 180.0 . 3_565
N1 Mn O40 90.4(3) . 3_565
N1 Mn O40 89.6(3) 3_565 3_565
N2 Mn O40 91.7(2) . 3_565
N2 Mn O40 88.3(2) 3_565 3_565
N1 Mn O40 89.6(3) . .
N1 Mn O40 90.4(3) 3_565 .
N2 Mn O40 88.3(2) . .
N2 Mn O40 91.7(2) 3_565 .
O40 Mn O40 180.0 3_565 .
C1 N1 C4 105.8(5) . .
C1 N1 Mn 127.2(5) . .
C4 N1 Mn 126.9(6) . .
C9 N2 C6 106.4(5) . .
C9 N2 Mn 126.8(6) . .
C6 N2 Mn 126.4(5) . .
C10 C1 N1 126.1(8) 3_565 .
C10 C1 C2 124.1(8) 3_565 .
N1 C1 C2 109.7(7) . .
C3 C2 C1 107.1(8) . .
C2 C3 C4 107.7(8) . .
C5 C4 N1 125.8(8) . .
C5 C4 C3 124.7(8) . .
N1 C4 C3 109.5(7) . .
C6 C5 C4 124.2(7) . .
C6 C5 C21 118.4(7) . .
C4 C5 C21 117.4(7) . .
C5 C6 N2 126.5(7) . .
C5 C6 C7 124.3(7) . .
N2 C6 C7 109.1(7) . .
C8 C7 C6 107.2(8) . .
C7 C8 C9 108.5(8) . .
N2 C9 C10 125.3(7) . .
N2 C9 C8 108.8(7) . .
C10 C9 C8 125.9(8) . .
C1 C10 C9 124.4(8) 3_565 .
C1 C10 C27 118.2(8) 3_565 .
C9 C10 C27 117.2(7) . .
C22 C21 C26 119.2(8) . .
C22 C21 C5 121.8(8) . .
C26 C21 C5 118.9(8) . .
C21 C22 C23 119.5(8) . .
O23 C23 C24 122.0(8) . .
O23 C23 C22 116.8(8) . .
C24 C23 C22 121.2(9) . .
C23 C24 C25 119.0(8) . .
C26 C25 C24 120.7(9) . .
C26 C25 O25 118.1(9) . .
C24 C25 O25 121.1(8) . .
C25 C26 C21 120.3(9) . .
C28 C27 C32 120.1(8) . .
C28 C27 C10 118.7(8) . .
C32 C27 C10 121.1(8) . .
C27 C28 C29 120.5(9) . .
O29 C29 C28 118.0(9) . .
O29 C29 C30 122.5(8) . .
C28 C29 C30 119.4(9) . .
C31 C30 C29 118.8(9) . .
C30 C31 O31 115.7(8) . .
C30 C31 C32 123.3(9) . .
O31 C31 C32 120.9(8) . .
C31 C32 C27 117.8(8) . .
C41 O40 C44 107.0(5) . .
C41 O40 Mn 122.3(5) . .
C44 O40 Mn 123.5(6) . .
O40 C41 C42 107.8(8) . .
C43 C42 C41 105.4(11) . .
C44 C43 C42 109.0(11) . .
C43 C44 O40 108.1(10) . .
C51 O50 C54 108.9(7) . .
O50 C51 C52 106.4(9) . .
C51 C52 C53 103.2(8) . .
C54 C53 C52 103.1(8) . .
O50 C54 C53 106.8(8) . .
C66A C61A C62A 120.0 . .
C66A C61A C67A 120.0 . .
C62A C61A C67A 120.0 . .
C63A C62A C61A 120.0 . .
C62A C63A C64A 120.0 . .
C63A C64A C65A 120.0 . .
C66A C65A C64A 120.0 . .
C61A C66A C65A 120.0 . .
C62B C61B C66B 120.0 . .
C62B C61B C67B 120.0 . .
C66B C61B C67B 120.0 . .
C61B C62B C63B 120.0 . .
C64B C63B C62B 120.0 . .
C63B C64B C65B 120.0 . .
C66B C65B C64B 120.0 . .
C61B C66B C65B 120.0 . .
C76A C71A C72A 120.0 . .
C76A C71A C77A 120.0 . .
C72A C71A C77A 120.0 . .
C73A C72A C71A 120.0 . .
C74A C73A C72A 120.0 . .
C73A C74A C75A 120.0 . .
C76A C75A C74A 120.0 . .
C71A C76A C75A 120.0 . .
C76B C71B C72B 120.0 . .
C76B C71B C77B 120.0 . .
C72B C71B C77B 120.0 . .
C73B C72B C71B 120.0 . .
C72B C73B C74B 120.0 . .
C75B C74B C73B 120.0 . .
C74B C75B C76B 120.0 . .
C75B C76B C71B 120.0 . .
C82A C81A C86A 120.0 . .
C82A C81A C87A 119.9 . .
C86A C81A C87A 119.9 . .
C83A C82A C81A 120.0 . .
C82A C83A C84A 120.0 . .
C83A C84A C85A 120.0 . .
C86A C85A C84A 120.0 . .
C85A C86A C81A 120.0 . .
C82B C81B C86B 120.0 . .
C82B C81B C87B 120.0 . .
C86B C81B C87B 120.0 . .
C83B C82B C81B 120.0 . .
C82B C83B C84B 120.0 . .
C83B C84B C85B 120.0 . .
C86B C85B C84B 120.0 . .
C85B C86B C81B 120.0 . .

loop_
_geom_bond_atom_site_label_1
_geom_bond_atom_site_label_2
_geom_bond_distance
_geom_bond_site_symmetry_2
Mn N1 1.997(5) .
Mn N1 1.997(5) 3_565
Mn N2 2.011(5) .
Mn N2 2.011(5) 3_565
Mn O40 2.317(4) 3_565
Mn O40 2.317(4) .
N1 C1 1.375(10) .
N1 C4 1.395(9) .
N2 C9 1.378(10) .
N2 C6 1.386(10) .
C1 C10 1.372(11) 3_565
C1 C2 1.431(11) .
C2 C3 1.357(10) .
C3 C4 1.416(11) .
C4 C5 1.382(10) .
C5 C6 1.373(11) .
C5 C21 1.473(10) .
C6 C7 1.428(10) .
C7 C8 1.338(11) .
C8 C9 1.423(11) .
C9 C10 1.401(11) .
C10 C1 1.372(11) 3_565
C10 C27 1.505(11) .
C21 C22 1.368(11) .
C21 C26 1.403(11) .
C22 C23 1.395(11) .
C23 O23 1.368(10) .
C23 C24 1.372(11) .
C24 C25 1.375(12) .
C25 C26 1.369(12) .
C25 O25 1.377(10) .
C27 C28 1.376(11) .
C27 C32 1.386(12) .
C28 C29 1.380(11) .
C29 O29 1.352(10) .
C29 C30 1.397(12) .
C30 C31 1.338(12) .
C31 O31 1.379(11) .
C31 C32 1.384(11) .
O40 C41 1.427(10) .
O40 C44 1.429(11) .
C41 C42 1.448(13) .
C42 C43 1.445(15) .
C43 C44 1.374(15) .
O50 C51 1.406(11) .
O50 C54 1.443(10) .
C51 C52 1.480(14) .
C52 C53 1.494(14) .
C53 C54 1.457(12) .
C61A C66A 1.39 .
C61A C62A 1.39 .
C61A C67A 1.51 .
C62A C63A 1.39 .
C63A C64A 1.39 .
C64A C65A 1.39 .
C65A C66A 1.39 .
C61B C62B 1.39 .
C61B C66B 1.39 .
C61B C67B 1.51 .
C62B C63B 1.39 .
C63B C64B 1.39 .
C64B C65B 1.39 .
C65B C66B 1.39 .
C71A C76A 1.39 .
C71A C72A 1.39 .
C71A C77A 1.51 .
C72A C73A 1.39 .
C73A C74A 1.39 .
C74A C75A 1.39 .
C75A C76A 1.39 .
C71B C76B 1.39 .
C71B C72B 1.39 .
C71B C77B 1.51 .
C72B C73B 1.39 .
C73B C74B 1.39 .
C74B C75B 1.39 .
C75B C76B 1.39 .
C81A C82A 1.39 .
C81A C86A 1.39 .
C81A C87A 1.51 .
C82A C83A 1.39 .
C83A C84A 1.39 .
C84A C85A 1.39 .
C85A C86A 1.39 .
C81B C82B 1.39 .
C81B C86B 1.39 .
C81B C87B 1.51 .
C82B C83B 1.39 .
C83B C84B 1.39 .
C84B C85B 1.39 .
C85B C86B 1.39 .

loop_
_geom_torsion_atom_site_label_1
_geom_torsion_atom_site_label_2
_geom_torsion_atom_site_label_3
_geom_torsion_atom_site_label_4
_geom_torsion
_geom_torsion_site_symmetry_1
_geom_torsion_site_symmetry_4
N1 Mn N1 C1 14.8(11) 3_565 .
N2 Mn N1 C1 -175.7(8) . .
N2 Mn N1 C1 4.3(8) 3_565 .
O40 Mn N1 C1 -84.1(8) 3_565 .
O40 Mn N1 C1 95.9(8) . .
N1 Mn N1 C4 -168.3(10) 3_565 .
N2 Mn N1 C4 1.1(8) . .
N2 Mn N1 C4 -178.9(8) 3_565 .
O40 Mn N1 C4 92.8(7) 3_565 .
O40 Mn N1 C4 -87.2(7) . .
N1 Mn N2 C9 -174.9(6) . .
N1 Mn N2 C9 5.1(6) 3_565 .
N2 Mn N2 C9 -91.0(111) 3_565 .
O40 Mn N2 C9 94.7(6) 3_565 .
O40 Mn N2 C9 -85.3(6) . .
N1 Mn N2 C6 -3.5(6) . .
N1 Mn N2 C6 176.5(6) 3_565 .
N2 Mn N2 C6 80.4(111) 3_565 .
O40 Mn N2 C6 -93.9(6) 3_565 .
O40 Mn N2 C6 86.1(6) . .
C4 N1 C1 C10 -179.8(7) . 3_565
Mn N1 C1 C10 -2.4(14) . 3_565
C4 N1 C1 C2 3.2(11) . .
Mn N1 C1 C2 -179.4(6) . .
C10 C1 C2 C3 -179.4(8) 3_565 .
N1 C1 C2 C3 -2.3(10) . .
C1 C2 C3 C4 0.5(8) . .
C1 N1 C4 C5 179.0(7) . .
Mn N1 C4 C5 1.6(13) . .
C1 N1 C4 C3 -2.9(11) . .
Mn N1 C4 C3 179.7(6) . .
C2 C3 C4 C5 179.7(8) . .
C2 C3 C4 N1 1.5(9) . .
N1 C4 C5 C6 -2.7(14) . .
C3 C4 C5 C6 179.5(8) . .
N1 C4 C5 C21 174.5(8) . .
C3 C4 C5 C21 -3.4(13) . .
C4 C5 C6 N2 -0.1(14) . .
C21 C5 C6 N2 -177.2(7) . .
C4 C5 C6 C7 176.8(8) . .
C21 C5 C6 C7 -0.4(13) . .
C9 N2 C6 C5 176.5(10) . .
Mn N2 C6 C5 3.6(12) . .
C9 N2 C6 C7 -0.8(7) . .
Mn N2 C6 C7 -173.6(5) . .
C5 C6 C7 C8 -177.9(9) . .
N2 C6 C7 C8 -0.6(11) . .
C6 C7 C8 C9 1.7(12) . .
C6 N2 C9 C10 -177.0(10) . .
Mn N2 C9 C10 -4.2(12) . .
C6 N2 C9 C8 1.8(8) . .
Mn N2 C9 C8 174.6(5) . .
C7 C8 C9 N2 -2.3(12) . .
C7 C8 C9 C10 176.6(9) . .
N2 C9 C10 C1 0.5(15) . 3_565
C8 C9 C10 C1 -178.2(9) . 3_565
N2 C9 C10 C27 175.5(8) . .
C8 C9 C10 C27 -3.2(14) . .
C6 C5 C21 C22 -73.8(11) . .
C4 C5 C21 C22 108.9(10) . .
C6 C5 C21 C26 108.8(10) . .
C4 C5 C21 C26 -68.6(11) . .
C26 C21 C22 C23 -1.4(13) . .
C5 C21 C22 C23 -178.9(8) . .
C21 C22 C23 O23 -178.8(9) . .
C21 C22 C23 C24 1.5(14) . .
O23 C23 C24 C25 -179.0(9) . .
C22 C23 C24 C25 0.7(14) . .
C23 C24 C25 C26 -3.0(14) . .
C23 C24 C25 O25 179.4(9) . .
C24 C25 C26 C21 3.1(14) . .
O25 C25 C26 C21 -179.3(8) . .
C22 C21 C26 C25 -0.8(13) . .
C5 C21 C26 C25 176.7(8) . .
C1 C10 C27 C28 60.9(12) 3_565 .
C9 C10 C27 C28 -114.4(10) . .
C1 C10 C27 C32 -116.6(10) 3_565 .
C9 C10 C27 C32 68.1(12) . .
C32 C27 C28 C29 0.1(14) . .
C10 C27 C28 C29 -177.4(8) . .
C27 C28 C29 O29 -179.4(8) . .
C27 C28 C29 C30 -2.2(14) . .
O29 C29 C30 C31 179.9(9) . .
C28 C29 C30 C31 2.8(15) . .
C29 C30 C31 O31 -179.6(9) . .
C29 C30 C31 C32 -1.2(16) . .
C30 C31 C32 C27 -0.9(15) . .
O31 C31 C32 C27 177.4(9) . .
C28 C27 C32 C31 1.5(13) . .
C10 C27 C32 C31 178.9(8) . .
N1 Mn O40 C41 164.6(6) . .
N1 Mn O40 C41 -15.4(6) 3_565 .
N2 Mn O40 C41 74.5(7) . .
N2 Mn O40 C41 -105.5(7) 3_565 .
O40 Mn O40 C41 -102.2(18) 3_565 .
N1 Mn O40 C44 18.0(7) . .
N1 Mn O40 C44 -162.0(7) 3_565 .
N2 Mn O40 C44 -72.1(7) . .
N2 Mn O40 C44 107.9(7) 3_565 .
O40 Mn O40 C44 111.2(21) 3_565 .
C44 O40 C41 C42 7.0(11) . .
Mn O40 C41 C42 -144.3(9) . .
O40 C41 C42 C43 2.9(18) . .
C41 C42 C43 C44 -12.3(23) . .
C42 C43 C44 O40 16.9(21) . .
C41 O40 C44 C43 -14.8(14) . .
Mn O40 C44 C43 136.1(11) . .
C54 O50 C51 C52 12.4(12) . .
O50 C51 C52 C53 -28.7(11) . .
C51 C52 C53 C54 33.7(11) . .
C51 O50 C54 C53 9.6(13) . .
C52 C53 C54 O50 -27.0(12) . .
C66A C61A C62A C63A 0.0 . .
C67A C61A C62A C63A 178.0 . .
C61A C62A C63A C64A 0.0 . .
C62A C63A C64A C65A 0.0 . .
C63A C64A C65A C66A 0.0 . .
C62A C61A C66A C65A 0.0 . .
C67A C61A C66A C65A -178.0 . .
C64A C65A C66A C61A 0.0 . .
C66B C61B C62B C63B 0.0 . .
C67B C61B C62B C63B 179.2 . .
C61B C62B C63B C64B 0.0 . .
C62B C63B C64B C65B 0.0 . .
C63B C64B C65B C66B 0.0 . .
C62B C61B C66B C65B -0.1 . .
C67B C61B C66B C65B -179.2 . .
C64B C65B C66B C61B 0.0 . .
C76A C71A C72A C73A 0.0 . .
C77A C71A C72A C73A -177.8 . .
C71A C72A C73A C74A 0.0 . .
C72A C73A C74A C75A 0.0 . .
C73A C74A C75A C76A 0.0 . .
C72A C71A C76A C75A 0.0 . .
C77A C71A C76A C75A 177.8 . .
C74A C75A C76A C71A 0.0 . .
C76B C71B C72B C73B 0.1 . .
C77B C71B C72B C73B -176.5 . .
C71B C72B C73B C74B 0.0 . .
C72B C73B C74B C75B 0.0 . .
C73B C74B C75B C76B 0.0 . .
C74B C75B C76B C71B 0.0 . .
C72B C71B C76B C75B 0.0 . .
C77B C71B C76B C75B 176.5 . .
C86A C81A C82A C83A 0.0 . .
C87A C81A C82A C83A -174.0 . .
C81A C82A C83A C84A 0.0 . .
C82A C83A C84A C85A 0.1 . .
C83A C84A C85A C86A -0.1 . .
C84A C85A C86A C81A 0.0 . .
C82A C81A C86A C85A 0.0 . .
C87A C81A C86A C85A 174.0 . .
C86B C81B C82B C83B 0.0 . .
C87B C81B C82B C83B 178.0 . .
C81B C82B C83B C84B 0.0 . .
C82B C83B C84B C85B 0.0 . .
C83B C84B C85B C86B 0.0 . .
C84B C85B C86B C81B 0.0 . .
C82B C81B C86B C85B 0.0 . .
C87B C81B C86B C85B -177.9 . .
